data_1544538
loop_
_publ_author_name
'Soll, Matan'
'Sudhakar, Kolanu'
'Fridman, Natalia'
'M\"uller, Alexander'
'R\"oder, Beate'
'Gross, Zeev'

_publ_section_title
;
 One-Pot Conversion of Fluorophores to Phosphorophores.
;
_journal_issue 22
_journal_name_full 'Organic letters'
_journal_page_first 5840
_journal_page_last 5843
_journal_paper_doi 10.1021/acs.orglett.6b02877
_journal_volume 18
_journal_year 2016
_chemical_formula_moiety 'C37 H8 Au F15 N4, 2/3(C H Cl3)'
_chemical_formula_sum 'C37.66667 H8.66667 Au Cl2 F15 N4'
_chemical_formula_weight 1070.02
_chemical_name_common 'Gross82 (Sudhakar)'
_chemical_name_systematic
; 
 ? 
;
_space_group_IT_number 88
_symmetry_cell_setting tetragonal
_symmetry_space_group_name_Hall '-I 4ad'
_symmetry_space_group_name_H-M 'I 41/a :2'
_atom_sites_solution_hydrogens geom
_atom_sites_solution_primary direct
_atom_sites_solution_secondary difmap
_audit_creation_method SHELXL-97
_cell_angle_alpha 90.00
_cell_angle_beta 90.00
_cell_angle_gamma 90.00
_cell_formula_units_Z 24
_cell_length_a 21.092(2)
_cell_length_b 21.092(2)
_cell_length_c 45.876(3)
_cell_measurement_reflns_used 7686
_cell_measurement_temperature 200(2)
_cell_measurement_theta_max 24.14
_cell_measurement_theta_min 1.63
_cell_volume 20409(3)
_computing_cell_refinement 'DENZO HKL2000 (Otwinowski & Minor 1997)'
_computing_data_collection 'Collect (Nonius, 2006)'
_computing_data_reduction 'DENZO HKL2000 (Otwinowski & Minor 1997)'
_computing_molecular_graphics 'Mercury 3.7'
_computing_structure_refinement 'SHELXL-97 (Sheldrick, 1997)'
_computing_structure_solution 'SHELXS-97 (Sheldrick, 1990)'
_diffrn_ambient_temperature 200(2)
_diffrn_detector_area_resol_mean 95
_diffrn_measured_fraction_theta_full 0.999
_diffrn_measured_fraction_theta_max 0.999
_diffrn_measurement_device_type 'Nonius KappaCCD'
_diffrn_measurement_method 'phi- and omega-scans'
_diffrn_radiation_monochromator graphite
_diffrn_radiation_source 'fine-focus sealed tube'
_diffrn_radiation_type MoK\a
_diffrn_radiation_wavelength 0.71073
_diffrn_reflns_av_R_equivalents 0.0580
_diffrn_reflns_av_sigmaI/netI 0.0228
_diffrn_reflns_limit_h_max 23
_diffrn_reflns_limit_h_min 0
_diffrn_reflns_limit_k_max 16
_diffrn_reflns_limit_k_min -16
_diffrn_reflns_limit_l_max 51
_diffrn_reflns_limit_l_min 0
_diffrn_reflns_number 7584
_diffrn_reflns_theta_full 24.14
_diffrn_reflns_theta_max 24.14
_diffrn_reflns_theta_min 1.63
_diffrn_standards_decay_% none
_diffrn_standards_interval_count none
_diffrn_standards_interval_time none
_diffrn_standards_number none
_exptl_absorpt_coefficient_mu 4.603
_exptl_absorpt_correction_T_max 0.6081
_exptl_absorpt_correction_T_min 0.3389
_exptl_absorpt_correction_type multi-scan
_exptl_absorpt_process_details
; 
'HKL Denzo and Scalepack (Otwinowski & Minor 1997)'  
;
_exptl_crystal_colour red
_exptl_crystal_density_diffrn 2.089
_exptl_crystal_density_method 'not measured'
_exptl_crystal_description prism
_exptl_crystal_F_000 12256
_exptl_crystal_size_max 0.30
_exptl_crystal_size_mid 0.24
_exptl_crystal_size_min 0.12
_refine_diff_density_max 0.874
_refine_diff_density_min -1.037
_refine_diff_density_rms 0.113
_refine_ls_extinction_method none
_refine_ls_goodness_of_fit_ref 1.065
_refine_ls_hydrogen_treatment constr
_refine_ls_matrix_type full
_refine_ls_number_parameters 802
_refine_ls_number_reflns 7584
_refine_ls_number_restraints 0
_refine_ls_restrained_S_all 1.065
_refine_ls_R_factor_all 0.0367
_refine_ls_R_factor_gt 0.0296
_refine_ls_shift/su_max 0.007
_refine_ls_shift/su_mean 0.006
_refine_ls_structure_factor_coef Fsqd
_refine_ls_weighting_details 'calc w=1/[\s^2^(Fo^2^)+(0.0457P)^2^+95.7597P] where P=(Fo^2^+2Fc^2^)/3'
_refine_ls_weighting_scheme calc
_refine_ls_wR_factor_gt 0.0781
_refine_ls_wR_factor_ref 0.0811
_reflns_number_gt 6614
_reflns_number_total 7584
_reflns_threshold_expression >2sigma(I)
_cod_data_source_file ol6b02877_si_006.cif
_cod_data_source_block Gross82
_cod_depositor_comments
;

 Adding full bibliography for 1544537--1544539.cif.

2019-05-05
Z value and formula fixed to values more according to usual
chemical conventions.                 miguel
;
_cod_original_formula_sum 'C113 H26 Au3 Cl6 F45 N12'
_cod_original_formula_weight 3210.06
_cod_original_formula_moiety '3 (C37 H8 Au F15 N4), 2(C H Cl3)'
_cod_original_formula_units_Z 8
_cod_original_sg_symbol_H-M 'I 41/a'
_cod_database_code 1544538

loop_
_symmetry_equiv_pos_as_xyz
'x, y, z'
'-x, -y+1/2, z'
'-y+3/4, x+1/4, z+1/4'
'y+1/4, -x+1/4, z+1/4'
'x+1/2, y+1/2, z+1/2'
'-x+1/2, -y+1, z+1/2'
'-y+5/4, x+3/4, z+3/4'
'y+3/4, -x+3/4, z+3/4'
'-x, -y, -z'
'x, y-1/2, -z'
'y-3/4, -x-1/4, -z-1/4'
'-y-1/4, x-1/4, -z-1/4'
'-x+1/2, -y+1/2, -z+1/2'
'x+1/2, y, -z+1/2'
'y-1/4, -x+1/4, -z+1/4'
'-y+1/4, x+1/4, -z+1/4'

loop_
_atom_site_label
_atom_site_type_symbol
_atom_site_fract_x
_atom_site_fract_y
_atom_site_fract_z
_atom_site_U_iso_or_equiv
_atom_site_adp_type
_atom_site_occupancy
_atom_site_symmetry_multiplicity
_atom_site_calc_flag
_atom_site_refinement_flags
Au1 Au 0.371601(9) 0.061625(9) 0.018315(4) 0.02632(8) Uani 1 1 d .
F1 F 0.47140(16) -0.03488(15) 0.11820(7) 0.0431(8) Uani 1 1 d .
F2 F 0.49060(17) -0.04164(17) 0.17544(7) 0.0517(9) Uani 1 1 d .
F3 F 0.43854(17) 0.04527(18) 0.21179(7) 0.0519(9) Uani 1 1 d .
F4 F 0.36752(17) 0.14173(16) 0.18947(7) 0.0504(9) Uani 1 1 d .
F5 F 0.34554(16) 0.14752(15) 0.13210(7) 0.0467(8) Uani 1 1 d .
F6 F 0.15684(16) -0.07860(15) 0.04584(8) 0.0490(9) Uani 1 1 d .
F7 F 0.03118(18) -0.08746(19) 0.05353(9) 0.0632(11) Uani 1 1 d .
F8 F -0.04545(16) 0.0094(2) 0.03758(9) 0.0712(12) Uani 1 1 d .
F9 F 0.00475(17) 0.1157(2) 0.01371(10) 0.0697(12) Uani 1 1 d .
F10 F 0.13054(15) 0.12643(15) 0.00715(8) 0.0462(8) Uani 1 1 d .
F11 F 0.34145(16) -0.05025(17) -0.08803(8) 0.0520(9) Uani 1 1 d .
F12 F 0.34763(19) -0.0573(3) -0.14566(9) 0.0878(16) Uani 1 1 d .
F13 F 0.3756(2) 0.0476(3) -0.17766(8) 0.105(2) Uani 1 1 d .
F14 F 0.4078(2) 0.1574(3) -0.15000(9) 0.0935(17) Uani 1 1 d .
F15 F 0.4059(2) 0.16393(18) -0.09194(8) 0.0631(11) Uani 1 1 d .
N1 N 0.31616(19) 0.0477(2) 0.05171(9) 0.0276(9) Uani 1 1 d .
N2 N 0.3057(2) 0.0482(2) -0.01098(9) 0.0290(10) Uani 1 1 d .
N3 N 0.43528(19) 0.0759(2) -0.01116(9) 0.0289(10) Uani 1 1 d .
N4 N 0.44410(18) 0.07598(19) 0.04311(8) 0.0263(9) Uani 1 1 d .
C1 C 0.3977(2) 0.0608(2) 0.09061(11) 0.0295(11) Uani 1 1 d .
C2 C 0.3353(2) 0.0495(2) 0.08055(11) 0.0284(11) Uani 1 1 d .
C3 C 0.2796(2) 0.0386(2) 0.09751(11) 0.0325(12) Uani 1 1 d .
H3 H 0.2779 0.0363 0.1182 0.039 Uiso 1 1 calc R
C4 C 0.2296(2) 0.0320(2) 0.07916(11) 0.0315(12) Uani 1 1 d .
H4 H 0.1868 0.0254 0.0848 0.038 Uiso 1 1 calc R
C5 C 0.2521(2) 0.0368(2) 0.04993(11) 0.0275(11) Uani 1 1 d .
C6 C 0.2181(2) 0.0319(2) 0.02356(11) 0.0292(11) Uani 1 1 d .
C7 C 0.2435(2) 0.0358(2) -0.00465(11) 0.0294(11) Uani 1 1 d .
C8 C 0.2117(3) 0.0278(3) -0.03204(12) 0.0353(13) Uani 1 1 d .
H8 H 0.1680 0.0185 -0.0347 0.042 Uiso 1 1 calc R
C9 C 0.2551(3) 0.0358(3) -0.05347(12) 0.0353(13) Uani 1 1 d .
H9 H 0.2465 0.0332 -0.0738 0.042 Uiso 1 1 calc R
C10 C 0.3157(2) 0.0488(2) -0.04091(10) 0.0291(12) Uani 1 1 d .
C11 C 0.3740 0.0610 -0.05486(11) 0.0313(12) Uani 1 1 d .
C12 C 0.4324(2) 0.0726(2) -0.04094(11) 0.0308(12) Uani 1 1 d .
C13 C 0.4956(3) 0.0824(3) -0.05068(12) 0.0348(13) Uani 1 1 d .
H13 H 0.5089 0.0837 -0.0705 0.042 Uiso 1 1 calc R
C14 C 0.5341(3) 0.0897(3) -0.02701(12) 0.0351(13) Uani 1 1 d .
H14 H 0.5786 0.0966 -0.0275 0.042 Uiso 1 1 calc R
C15 C 0.4960(2) 0.0852(2) -0.00148(11) 0.0301(12) Uani 1 1 d .
C16 C 0.5012(2) 0.0856(2) 0.02926(11) 0.0298(12) Uani 1 1 d .
C17 C 0.5468(2) 0.0920(2) 0.05200(11) 0.0304(12) Uani 1 1 d .
H17 H 0.5908 0.0997 0.0495 0.037 Uiso 1 1 calc R
C18 C 0.5161(2) 0.0850(2) 0.07830(11) 0.0307(12) Uani 1 1 d .
H18 H 0.5354 0.0874 0.0970 0.037 Uiso 1 1 calc R
C19 C 0.4502(2) 0.0736(2) 0.07279(10) 0.0264(11) Uani 1 1 d .
C20 C 0.4088(2) 0.0577(2) 0.12270(11) 0.0277(11) Uani 1 1 d .
C21 C 0.4448(2) 0.0102(2) 0.13508(11) 0.0287(11) Uani 1 1 d .
C22 C 0.4553(2) 0.0060(3) 0.16478(11) 0.0333(12) Uani 1 1 d .
C23 C 0.4293(3) 0.0497(3) 0.18304(11) 0.0360(13) Uani 1 1 d .
C24 C 0.3930(3) 0.0977(3) 0.17191(12) 0.0356(13) Uani 1 1 d .
C25 C 0.3826(2) 0.1011(2) 0.14232(12) 0.0320(12) Uani 1 1 d .
C26 C 0.1481(2) 0.0245(2) 0.02639(11) 0.0295(11) Uani 1 1 d .
C27 C 0.1200(3) -0.0297(3) 0.03779(12) 0.0358(13) Uani 1 1 d .
C28 C 0.0557(3) -0.0348(3) 0.04201(13) 0.0424(14) Uani 1 1 d .
C29 C 0.0174(3) 0.0142(3) 0.03405(14) 0.0470(15) Uani 1 1 d .
C30 C 0.0424(3) 0.0683(3) 0.02203(13) 0.0444(15) Uani 1 1 d .
C31 C 0.1073(3) 0.0725(3) 0.01841(12) 0.0355(13) Uani 1 1 d .
C32 C 0.3742(2) 0.0573(3) -0.08753(12) 0.0370(14) Uani 1 1 d .
C33 C 0.3592(3) 0.0023(3) -0.10244(13) 0.0442(15) Uani 1 1 d .
C34 C 0.3611(3) -0.0019(4) -0.13246(15) 0.062(2) Uani 1 1 d .
C35 C 0.3759(3) 0.0499(5) -0.14826(15) 0.072(3) Uani 1 1 d .
C36 C 0.3919(3) 0.1058(4) -0.13490(15) 0.062(2) Uani 1 1 d .
C37 C 0.3909(3) 0.1086(3) -0.10449(13) 0.0485(16) Uani 1 1 d .
Au2 Au 0.5000 0.2500 0.048830(6) 0.03043(9) Uani 1 2 d S
F16 F 0.46691(15) 0.35710(15) 0.15577(7) 0.0465(8) Uani 1 1 d .
F17 F 0.46583(19) 0.3561(2) 0.21397(8) 0.0699(12) Uani 1 1 d .
F18 F 0.5000 0.2500 0.24365(11) 0.083(2) Uani 1 2 d S
F19 F 0.25689(18) 0.17780(16) 0.06452(9) 0.0605(10) Uani 1 1 d .
F20 F 0.13079(19) 0.1906(2) 0.06303(10) 0.0738(12) Uani 1 1 d .
F21 F 0.07801(19) 0.2944(3) 0.03836(11) 0.0894(15) Uani 1 1 d .
F22 F 0.1525(2) 0.3860(2) 0.01527(10) 0.0804(13) Uani 1 1 d .
F23 F 0.2795(2) 0.37463(17) 0.01709(9) 0.0623(10) Uani 1 1 d .
N5 N 0.4322(2) 0.2570(2) 0.07759(9) 0.0308(10) Uani 1 1 d .
N6 N 0.4411(2) 0.2561(2) 0.01652(9) 0.0378(11) Uani 1 1 d .
C38 C 0.5000 0.2500 0.12102(16) 0.0315(17) Uani 1 2 d S
C39 C 0.4413(2) 0.2606(2) 0.10717(11) 0.0304(12) Uani 1 1 d .
C40 C 0.3808(3) 0.2758(3) 0.11970(12) 0.0369(13) Uani 1 1 d .
H40 H 0.3722 0.2819 0.1398 0.044 Uiso 1 1 calc R
C41 C 0.3380(3) 0.2801(3) 0.09778(12) 0.0365(13) Uani 1 1 d .
H41 H 0.2942 0.2893 0.1001 0.044 Uiso 1 1 calc R
C42 C 0.3693(2) 0.2684(2) 0.07056(12) 0.0331(12) Uani 1 1 d .
C43 C 0.3429(3) 0.2687(2) 0.04253(12) 0.0345(13) Uani 1 1 d .
C44 C 0.3770(3) 0.2614(3) 0.01628(12) 0.0378(13) Uani 1 1 d .
C45 C 0.3595(3) 0.2601(3) -0.01373(13) 0.0467(15) Uani 1 1 d .
H45 H 0.3175 0.2623 -0.0211 0.056 Uiso 1 1 calc R
C46 C 0.4140(3) 0.2552(3) -0.03023(13) 0.0478(16) Uani 1 1 d .
H46 H 0.4162 0.2538 -0.0509 0.057 Uiso 1 1 calc R
C47 C 0.4663(3) 0.2524(3) -0.01079(12) 0.0416(14) Uani 1 1 d .
C48 C 0.5000 0.2500 0.15351(15) 0.0299(16) Uani 1 2 d S
C49 C 0.4832(2) 0.3027(3) 0.16946(12) 0.0387(14) Uani 1 1 d .
C50 C 0.4826(3) 0.3041(3) 0.19971(13) 0.0487(16) Uani 1 1 d .
C51 C 0.5000 0.2500 0.21439(18) 0.053(3) Uani 1 2 d S
C52 C 0.2724(3) 0.2756(3) 0.04069(12) 0.0374(13) Uani 1 1 d .
C53 C 0.2323(3) 0.2299(3) 0.05191(13) 0.0423(14) Uani 1 1 d .
C54 C 0.1675(3) 0.2355(3) 0.05116(14) 0.0527(17) Uani 1 1 d .
C55 C 0.1407(3) 0.2880(4) 0.03840(15) 0.0559(18) Uani 1 1 d .
C56 C 0.1788(3) 0.3341(3) 0.02711(14) 0.0521(17) Uani 1 1 d .
C57 C 0.2439(3) 0.3269(3) 0.02783(13) 0.0441(15) Uani 1 1 d .
Cl1 Cl 0.1969(5) 0.2005(7) 0.1419(2) 0.423(7) Uani 1 1 d .
Cl2 Cl 0.1607(4) 0.0720(4) 0.15358(15) 0.370(6) Uani 1 1 d .
Cl3 Cl 0.0799(3) 0.1622(7) 0.1370(3) 0.558(12) Uani 1 1 d .
C58 C 0.1471(9) 0.1375(8) 0.1347(4) 0.179(6) Uiso 1 1 d .
H58 H 0.1538 0.1263 0.1137 0.215 Uiso 1 1 calc R

loop_
_atom_site_aniso_label
_atom_site_aniso_U_11
_atom_site_aniso_U_22
_atom_site_aniso_U_33
_atom_site_aniso_U_23
_atom_site_aniso_U_13
_atom_site_aniso_U_12
Au1 0.02630(12) 0.03340(13) 0.01926(12) 0.00313(8) -0.00028(8) 0.00011(8)
F1 0.055(2) 0.0438(18) 0.0303(17) -0.0016(14) 0.0017(15) 0.0193(15)
F2 0.058(2) 0.066(2) 0.0308(18) 0.0145(16) -0.0049(16) 0.0197(18)
F3 0.059(2) 0.079(3) 0.0182(17) -0.0011(16) -0.0016(15) -0.0004(19)
F4 0.066(2) 0.046(2) 0.039(2) -0.0143(16) 0.0165(17) 0.0027(17)
F5 0.056(2) 0.0373(18) 0.047(2) 0.0068(15) 0.0030(16) 0.0158(16)
F6 0.051(2) 0.0405(19) 0.055(2) 0.0133(16) -0.0125(17) -0.0018(16)
F7 0.059(2) 0.068(3) 0.063(2) 0.018(2) 0.0020(19) -0.029(2)
F8 0.031(2) 0.105(3) 0.077(3) 0.001(2) 0.0113(19) -0.011(2)
F9 0.044(2) 0.072(3) 0.092(3) 0.012(2) 0.000(2) 0.026(2)
F10 0.0462(19) 0.0397(19) 0.053(2) 0.0137(16) 0.0021(16) 0.0029(15)
F11 0.047(2) 0.056(2) 0.053(2) -0.0147(18) -0.0153(17) 0.0095(17)
F12 0.062(3) 0.143(4) 0.058(3) -0.060(3) -0.025(2) 0.032(3)
F13 0.064(3) 0.234(7) 0.018(2) -0.006(3) -0.0047(18) 0.029(3)
F14 0.081(3) 0.149(5) 0.051(3) 0.054(3) 0.020(2) 0.027(3)
F15 0.081(3) 0.059(2) 0.049(2) 0.019(2) 0.012(2) 0.011(2)
N1 0.032(2) 0.034(2) 0.018(2) 0.0044(18) -0.0013(18) -0.0015(18)
N2 0.031(2) 0.034(2) 0.022(2) 0.0064(18) -0.0041(18) 0.0014(19)
N3 0.029(2) 0.039(3) 0.018(2) 0.0024(18) 0.0002(18) -0.0015(19)
N4 0.024(2) 0.034(2) 0.021(2) 0.0034(18) 0.0011(17) -0.0043(18)
C1 0.031(3) 0.033(3) 0.025(3) 0.003(2) -0.001(2) 0.002(2)
C2 0.031(3) 0.029(3) 0.025(3) 0.005(2) 0.000(2) 0.000(2)
C3 0.037(3) 0.037(3) 0.023(3) 0.008(2) 0.000(2) -0.008(2)
C4 0.029(3) 0.037(3) 0.029(3) 0.000(2) 0.002(2) -0.006(2)
C5 0.025(3) 0.030(3) 0.027(3) 0.005(2) -0.002(2) -0.002(2)
C6 0.029(3) 0.031(3) 0.028(3) 0.002(2) -0.001(2) 0.000(2)
C7 0.030(3) 0.031(3) 0.027(3) 0.004(2) 0.000(2) 0.004(2)
C8 0.030(3) 0.044(3) 0.032(3) 0.004(2) -0.006(2) 0.000(2)
C9 0.036(3) 0.046(3) 0.023(3) 0.002(2) -0.007(2) 0.009(2)
C10 0.037(3) 0.033(3) 0.017(3) 0.000(2) -0.003(2) 0.009(2)
C11 0.041(3) 0.035(3) 0.018(3) 0.001(2) 0.002(2) 0.007(2)
C12 0.036(3) 0.032(3) 0.025(3) 0.002(2) -0.002(2) 0.006(2)
C13 0.038(3) 0.043(3) 0.024(3) 0.003(2) 0.007(2) 0.005(2)
C14 0.032(3) 0.037(3) 0.037(3) 0.005(2) 0.010(3) 0.003(2)
C15 0.033(3) 0.027(3) 0.030(3) 0.004(2) 0.006(2) -0.003(2)
C16 0.030(3) 0.030(3) 0.029(3) 0.003(2) 0.002(2) -0.002(2)
C17 0.028(3) 0.031(3) 0.033(3) 0.002(2) -0.004(2) -0.002(2)
C18 0.035(3) 0.032(3) 0.025(3) 0.000(2) -0.006(2) -0.001(2)
C19 0.033(3) 0.026(3) 0.020(3) 0.004(2) -0.001(2) -0.001(2)
C20 0.030(3) 0.029(3) 0.024(3) 0.003(2) -0.005(2) -0.007(2)
C21 0.034(3) 0.033(3) 0.020(3) -0.002(2) 0.002(2) 0.001(2)
C22 0.035(3) 0.043(3) 0.022(3) 0.008(2) 0.002(2) 0.006(2)
C23 0.039(3) 0.051(4) 0.018(3) 0.001(2) 0.003(2) -0.009(3)
C24 0.039(3) 0.038(3) 0.030(3) -0.007(3) 0.010(2) -0.007(3)
C25 0.031(3) 0.031(3) 0.034(3) 0.000(2) 0.004(2) -0.001(2)
C26 0.031(3) 0.037(3) 0.020(3) 0.004(2) -0.003(2) -0.002(2)
C27 0.042(3) 0.038(3) 0.027(3) 0.001(2) -0.006(2) -0.004(3)
C28 0.043(3) 0.049(4) 0.036(3) 0.007(3) 0.001(3) -0.018(3)
C29 0.027(3) 0.069(4) 0.045(4) -0.001(3) 0.005(3) -0.006(3)
C30 0.033(3) 0.054(4) 0.046(4) -0.001(3) 0.001(3) 0.010(3)
C31 0.035(3) 0.042(3) 0.030(3) 0.004(2) 0.001(2) -0.003(2)
C32 0.031(3) 0.059(4) 0.020(3) 0.000(3) -0.004(2) 0.014(3)
C33 0.030(3) 0.071(5) 0.031(3) -0.009(3) -0.007(2) 0.017(3)
C34 0.041(4) 0.113(6) 0.032(4) -0.021(4) -0.014(3) 0.030(4)
C35 0.045(4) 0.153(9) 0.019(4) -0.010(5) -0.004(3) 0.035(5)
C36 0.047(4) 0.105(6) 0.035(4) 0.026(4) 0.007(3) 0.027(4)
C37 0.048(4) 0.064(4) 0.033(3) 0.009(3) 0.010(3) 0.018(3)
Au2 0.03863(17) 0.03116(16) 0.02151(16) 0.000 0.000 0.00089(12)
F16 0.0465(19) 0.0438(19) 0.049(2) -0.0086(16) -0.0025(16) 0.0012(15)
F17 0.063(2) 0.102(3) 0.045(2) -0.037(2) 0.0057(19) 0.001(2)
F18 0.073(4) 0.154(6) 0.022(3) 0.000 0.000 0.000(4)
F19 0.062(2) 0.040(2) 0.080(3) 0.0191(19) -0.011(2) -0.0027(17)
F20 0.059(3) 0.085(3) 0.077(3) 0.006(2) -0.006(2) -0.025(2)
F21 0.043(2) 0.129(4) 0.096(4) 0.007(3) -0.025(2) 0.012(2)
F22 0.077(3) 0.081(3) 0.083(3) 0.024(2) -0.024(2) 0.026(2)
F23 0.080(3) 0.042(2) 0.065(3) 0.0185(18) -0.007(2) 0.0016(19)
N5 0.036(2) 0.036(2) 0.021(2) 0.0020(19) -0.0006(19) -0.0019(19)
N6 0.053(3) 0.037(3) 0.024(3) -0.002(2) -0.005(2) 0.002(2)
C38 0.038(4) 0.033(4) 0.024(4) 0.000 0.000 -0.007(3)
C39 0.032(3) 0.034(3) 0.025(3) 0.004(2) -0.001(2) -0.006(2)
C40 0.040(3) 0.038(3) 0.032(3) 0.001(2) -0.001(3) -0.001(2)
C41 0.033(3) 0.038(3) 0.038(3) -0.002(3) -0.002(3) -0.002(2)
C42 0.033(3) 0.031(3) 0.035(3) 0.003(2) -0.007(2) 0.000(2)
C43 0.039(3) 0.026(3) 0.038(3) 0.003(2) -0.010(3) -0.001(2)
C44 0.044(3) 0.033(3) 0.036(3) -0.002(2) -0.009(3) 0.000(2)
C45 0.056(4) 0.052(4) 0.032(3) -0.001(3) -0.016(3) -0.002(3)
C46 0.071(5) 0.048(4) 0.024(3) -0.002(3) -0.014(3) -0.001(3)
C47 0.062(4) 0.035(3) 0.028(3) 0.001(2) -0.002(3) 0.000(3)
C48 0.024(4) 0.045(5) 0.021(4) 0.000 0.000 -0.005(3)
C49 0.026(3) 0.055(4) 0.035(3) -0.005(3) -0.003(2) -0.008(3)
C50 0.034(3) 0.077(5) 0.035(4) -0.015(3) 0.004(3) -0.006(3)
C51 0.036(5) 0.103(8) 0.020(4) 0.000 0.000 -0.004(5)
C52 0.049(3) 0.033(3) 0.029(3) -0.001(2) -0.009(3) 0.001(3)
C53 0.046(4) 0.032(3) 0.049(4) 0.001(3) -0.011(3) 0.001(3)
C54 0.050(4) 0.063(4) 0.045(4) -0.002(3) -0.015(3) -0.015(3)
C55 0.043(4) 0.076(5) 0.049(4) -0.003(4) -0.021(3) 0.011(3)
C56 0.056(4) 0.055(4) 0.045(4) 0.004(3) -0.018(3) 0.016(3)
C57 0.057(4) 0.038(3) 0.038(3) 0.004(3) -0.011(3) -0.003(3)
Cl1 0.311(11) 0.67(2) 0.283(10) -0.076(12) -0.056(8) -0.113(12)
Cl2 0.420(10) 0.458(11) 0.232(6) 0.225(7) 0.228(7) 0.281(9)
Cl3 0.149(5) 0.89(2) 0.632(18) 0.618(19) 0.054(8) 0.071(9)

loop_
_atom_type_symbol
_atom_type_description
_atom_type_scat_dispersion_real
_atom_type_scat_dispersion_imag
_atom_type_scat_source
Au Au -2.0133 8.8022 'International Tables Vol C Tables 4.2.6.8 and 6.1.1.4'
N N 0.0061 0.0033 'International Tables Vol C Tables 4.2.6.8 and 6.1.1.4'
C C 0.0033 0.0016 'International Tables Vol C Tables 4.2.6.8 and 6.1.1.4'
F F 0.0171 0.0103 'International Tables Vol C Tables 4.2.6.8 and 6.1.1.4'
H H 0.0000 0.0000 'International Tables Vol C Tables 4.2.6.8 and 6.1.1.4'
Cl Cl 0.1484 0.1585 'International Tables Vol C Tables 4.2.6.8 and 6.1.1.4'

loop_
_geom_angle_atom_site_label_1
_geom_angle_atom_site_label_2
_geom_angle_atom_site_label_3
_geom_angle
_geom_angle_site_symmetry_1
_geom_angle_site_symmetry_3
N3 Au1 N4 80.63(17) . .
N3 Au1 N1 172.63(17) . .
N4 Au1 N1 92.04(16) . .
N3 Au1 N2 92.04(17) . .
N4 Au1 N2 172.66(17) . .
N1 Au1 N2 95.28(17) . .
C5 N1 C2 110.4(4) . .
C5 N1 Au1 124.7(3) . .
C2 N1 Au1 124.9(3) . .
C7 N2 C10 110.9(4) . .
C7 N2 Au1 124.3(3) . .
C10 N2 Au1 124.8(3) . .
C12 N3 C15 111.9(4) . .
C12 N3 Au1 131.3(3) . .
C15 N3 Au1 116.5(3) . .
C19 N4 C16 112.5(4) . .
C19 N4 Au1 130.9(3) . .
C16 N4 Au1 116.4(3) . .
C19 C1 C2 125.2(5) . .
C19 C1 C20 117.5(5) . .
C2 C1 C20 117.4(4) . .
N1 C2 C1 126.1(5) . .
N1 C2 C3 106.0(4) . .
C1 C2 C3 127.9(5) . .
C4 C3 C2 108.6(5) . .
C4 C3 H3 125.7 . .
C2 C3 H3 125.7 . .
C3 C4 C5 108.5(5) . .
C3 C4 H4 125.8 . .
C5 C4 H4 125.8 . .
N1 C5 C6 124.3(4) . .
N1 C5 C4 106.5(4) . .
C6 C5 C4 129.3(5) . .
C7 C6 C5 126.4(5) . .
C7 C6 C26 117.6(4) . .
C5 C6 C26 115.9(4) . .
N2 C7 C6 124.9(5) . .
N2 C7 C8 106.5(4) . .
C6 C7 C8 128.6(5) . .
C9 C8 C7 107.8(5) . .
C9 C8 H8 126.1 . .
C7 C8 H8 126.1 . .
C8 C9 C10 109.6(5) . .
C8 C9 H9 125.2 . .
C10 C9 H9 125.2 . .
N2 C10 C11 125.7(5) . .
N2 C10 C9 105.1(4) . .
C11 C10 C9 129.2(5) . .
C12 C11 C10 126.0(5) . .
C12 C11 C32 117.3(3) . .
C10 C11 C32 116.5(3) . .
N3 C12 C11 120.1(5) . .
N3 C12 C13 105.3(4) . .
C11 C12 C13 134.7(5) . .
C14 C13 C12 109.0(5) . .
C14 C13 H13 125.5 . .
C12 C13 H13 125.5 . .
C13 C14 C15 108.1(5) . .
C13 C14 H14 125.9 . .
C15 C14 H14 125.9 . .
N3 C15 C16 113.3(4) . .
N3 C15 C14 105.7(5) . .
C16 C15 C14 140.9(5) . .
N4 C16 C15 113.1(4) . .
N4 C16 C17 105.4(4) . .
C15 C16 C17 141.5(5) . .
C18 C17 C16 108.3(5) . .
C18 C17 H17 125.8 . .
C16 C17 H17 125.8 . .
C17 C18 C19 108.6(4) . .
C17 C18 H18 125.7 . .
C19 C18 H18 125.7 . .
N4 C19 C1 120.9(4) . .
N4 C19 C18 105.1(4) . .
C1 C19 C18 134.0(5) . .
C21 C20 C25 115.4(5) . .
C21 C20 C1 121.6(5) . .
C25 C20 C1 123.0(5) . .
F1 C21 C20 120.3(4) . .
F1 C21 C22 117.0(4) . .
C20 C21 C22 122.6(5) . .
F2 C22 C23 120.4(5) . .
F2 C22 C21 119.6(5) . .
C23 C22 C21 120.0(5) . .
F3 C23 C22 120.1(5) . .
F3 C23 C24 120.1(5) . .
C22 C23 C24 119.8(5) . .
F4 C24 C23 120.8(5) . .
F4 C24 C25 119.5(5) . .
C23 C24 C25 119.7(5) . .
F5 C25 C24 118.5(5) . .
F5 C25 C20 119.0(5) . .
C24 C25 C20 122.5(5) . .
C31 C26 C27 116.1(5) . .
C31 C26 C6 121.2(5) . .
C27 C26 C6 122.7(5) . .
F6 C27 C28 118.2(5) . .
F6 C27 C26 119.3(5) . .
C28 C27 C26 122.5(5) . .
F7 C28 C29 120.5(5) . .
F7 C28 C27 120.2(6) . .
C29 C28 C27 119.3(5) . .
F8 C29 C28 119.8(6) . .
F8 C29 C30 119.5(6) . .
C28 C29 C30 120.7(5) . .
F9 C30 C29 120.6(5) . .
F9 C30 C31 120.5(6) . .
C29 C30 C31 118.8(5) . .
F10 C31 C26 119.9(5) . .
F10 C31 C30 117.5(5) . .
C26 C31 C30 122.6(5) . .
C37 C32 C33 116.0(6) . .
C37 C32 C11 121.6(5) . .
C33 C32 C11 122.5(5) . .
F11 C33 C34 116.5(6) . .
F11 C33 C32 120.8(5) . .
C34 C33 C32 122.7(7) . .
F12 C34 C35 120.7(7) . .
F12 C34 C33 119.9(8) . .
C35 C34 C33 119.4(8) . .
C34 C35 F13 120.5(9) . .
C34 C35 C36 120.9(6) . .
F13 C35 C36 118.6(9) . .
F14 C36 C35 122.1(7) . .
F14 C36 C37 119.2(8) . .
C35 C36 C37 118.6(7) . .
F15 C37 C32 120.1(5) . .
F15 C37 C36 117.6(6) . .
C32 C37 C36 122.3(7) . .
N6 Au2 N6 80.2(3) 2_655 .
N6 Au2 N5 172.65(19) 2_655 .
N6 Au2 N5 92.44(19) . .
N6 Au2 N5 92.44(19) 2_655 2_655
N6 Au2 N5 172.65(19) . 2_655
N5 Au2 N5 94.9(2) . 2_655
C39 N5 C42 110.8(4) . .
C39 N5 Au2 124.8(3) . .
C42 N5 Au2 123.9(3) . .
C44 N6 C47 112.7(5) . .
C44 N6 Au2 130.6(4) . .
C47 N6 Au2 116.7(4) . .
C39 C38 C39 126.4(7) 2_655 .
C39 C38 C48 116.8(3) 2_655 .
C39 C38 C48 116.8(3) . .
N5 C39 C38 124.1(5) . .
N5 C39 C40 106.4(4) . .
C38 C39 C40 129.5(5) . .
C41 C40 C39 108.0(5) . .
C41 C40 H40 126.0 . .
C39 C40 H40 126.0 . .
C40 C41 C42 109.3(5) . .
C40 C41 H41 125.4 . .
C42 C41 H41 125.4 . .
N5 C42 C43 126.4(5) . .
N5 C42 C41 105.5(4) . .
C43 C42 C41 128.1(5) . .
C42 C43 C44 125.5(5) . .
C42 C43 C52 116.5(5) . .
C44 C43 C52 118.0(5) . .
N6 C44 C43 120.6(5) . .
N6 C44 C45 105.3(5) . .
C43 C44 C45 134.0(6) . .
C46 C45 C44 108.4(5) . .
C46 C45 H45 125.8 . .
C44 C45 H45 125.8 . .
C45 C46 C47 107.8(5) . .
C45 C46 H46 126.1 . .
C47 C46 H46 126.1 . .
N6 C47 C46 105.8(5) . .
N6 C47 C47 113.1(3) . 2_655
C46 C47 C47 141.1(4) . 2_655
C49 C48 C49 115.9(7) 2_655 .
C49 C48 C38 122.1(4) 2_655 .
C49 C48 C38 122.1(4) . .
F16 C49 C48 120.2(5) . .
F16 C49 C50 116.4(5) . .
C48 C49 C50 123.3(6) . .
F17 C50 C51 121.1(6) . .
F17 C50 C49 120.8(6) . .
C51 C50 C49 118.1(6) . .
F18 C51 C50 119.3(4) . .
F18 C51 C50 119.3(4) . 2_655
C50 C51 C50 121.3(8) . 2_655
C57 C52 C53 116.3(6) . .
C57 C52 C43 122.5(5) . .
C53 C52 C43 121.2(5) . .
F19 C53 C54 117.7(5) . .
F19 C53 C52 119.6(5) . .
C54 C53 C52 122.6(6) . .
F20 C54 C53 120.3(6) . .
F20 C54 C55 120.4(6) . .
C53 C54 C55 119.4(6) . .
F21 C55 C56 120.8(6) . .
F21 C55 C54 119.5(7) . .
C56 C55 C54 119.6(6) . .
F22 C56 C55 119.5(6) . .
F22 C56 C57 120.6(6) . .
C55 C56 C57 119.9(6) . .
F23 C57 C52 120.2(6) . .
F23 C57 C56 117.5(5) . .
C52 C57 C56 122.2(6) . .
Cl3 C58 Cl2 114.2(12) . .
Cl3 C58 Cl1 106.9(13) . .
Cl2 C58 Cl1 115.9(13) . .
Cl3 C58 H58 106.4 . .
Cl2 C58 H58 106.4 . .
Cl1 C58 H58 106.4 . .

loop_
_geom_bond_atom_site_label_1
_geom_bond_atom_site_label_2
_geom_bond_distance
_geom_bond_site_symmetry_2
Au1 N3 1.929(4) .
Au1 N4 1.930(4) .
Au1 N1 1.949(4) .
Au1 N2 1.954(4) .
F1 C21 1.348(6) .
F2 C22 1.344(6) .
F3 C23 1.337(6) .
F4 C24 1.341(6) .
F5 C25 1.337(6) .
F6 C27 1.342(7) .
F7 C28 1.335(7) .
F8 C29 1.339(7) .
F9 C30 1.333(7) .
F10 C31 1.341(6) .
F11 C33 1.344(8) .
F12 C34 1.346(9) .
F13 C35 1.349(8) .
F14 C36 1.334(9) .
F15 C37 1.339(8) .
N1 C5 1.374(6) .
N1 C2 1.384(6) .
N2 C7 1.369(6) .
N2 C10 1.389(6) .
N3 C12 1.369(6) .
N3 C15 1.370(7) .
N4 C19 1.368(6) .
N4 C16 1.376(6) .
C1 C19 1.402(7) .
C1 C2 1.415(7) .
C1 C20 1.492(7) .
C2 C3 1.428(7) .
C3 C4 1.358(7) .
C3 H3 0.9500 .
C4 C5 1.426(7) .
C4 H4 0.9500 .
C5 C6 1.409(7) .
C6 C7 1.403(7) .
C6 C26 1.492(7) .
C7 C8 1.434(7) .
C8 C9 1.353(8) .
C8 H8 0.9500 .
C9 C10 1.430(7) .
C9 H9 0.9500 .
C10 C11 1.409(6) .
C11 C12 1.408(6) .
C11 C32 1.501(7) .
C12 C13 1.423(8) .
C13 C14 1.365(8) .
C13 H13 0.9500 .
C14 C15 1.424(7) .
C14 H14 0.9500 .
C15 C16 1.414(7) .
C16 C17 1.425(7) .
C17 C18 1.377(7) .
C17 H17 0.9500 .
C18 C19 1.433(7) .
C18 H18 0.9500 .
C20 C21 1.380(7) .
C20 C25 1.398(7) .
C21 C22 1.383(7) .
C22 C23 1.361(8) .
C23 C24 1.369(8) .
C24 C25 1.377(8) .
C26 C31 1.378(8) .
C26 C27 1.390(8) .
C27 C28 1.374(8) .
C28 C29 1.363(9) .
C29 C30 1.372(9) .
C30 C31 1.383(8) .
C32 C37 1.379(9) .
C32 C33 1.383(9) .
C33 C34 1.380(9) .
C34 C35 1.348(12) .
C35 C36 1.371(12) .
C36 C37 1.396(9) .
Au2 N6 1.938(4) 2_655
Au2 N6 1.938(4) .
Au2 N5 1.951(4) .
Au2 N5 1.951(4) 2_655
F16 C49 1.352(7) .
F17 C50 1.325(7) .
F18 C51 1.343(10) .
F19 C53 1.346(7) .
F20 C54 1.340(8) .
F21 C55 1.329(7) .
F22 C56 1.342(7) .
F23 C57 1.349(7) .
N5 C39 1.373(6) .
N5 C42 1.387(7) .
N6 C44 1.358(7) .
N6 C47 1.363(7) .
C38 C39 1.409(6) 2_655
C38 C39 1.409(6) .
C38 C48 1.491(10) .
C39 C40 1.437(8) .
C40 C41 1.354(8) .
C40 H40 0.9500 .
C41 C42 1.433(8) .
C41 H41 0.9500 .
C42 C43 1.401(7) .
C43 C44 1.411(8) .
C43 C52 1.497(8) .
C44 C45 1.425(8) .
C45 C46 1.380(9) .
C45 H45 0.9500 .
C46 C47 1.420(9) .
C46 H46 0.9500 .
C47 C47 1.423(13) 2_655
C48 C49 1.378(7) 2_655
C48 C49 1.378(7) .
C49 C50 1.388(8) .
C50 C51 1.374(8) .
C51 C50 1.375(8) 2_655
C52 C57 1.371(8) .
C52 C53 1.382(8) .
C53 C54 1.372(9) .
C54 C55 1.374(10) .
C55 C56 1.364(10) .
C56 C57 1.382(9) .
Cl1 C58 1.725(19) .
Cl2 C58 1.656(18) .
Cl3 C58 1.515(19) .
C58 H58 1.0000 .
